data_7024383
loop_
_publ_author_name
'Jura, Marek'
'Levason, William'
'Ratnani, Raju'
'Reid, Gillian'
'Webster, Michael'

_publ_section_title
;
 Six- and eight-coordinate thio- and seleno-ether complexes of NbF5 and
 some comparisons with NbCl5 and NbBr5 adducts.
;
_journal_issue 3
_journal_name_full 'Dalton transactions (Cambridge, England : 2003)'
_journal_page_first 883
_journal_page_last 891
_journal_paper_doi 10.1039/b916336k
_journal_volume 39
_journal_year 2010
_chemical_formula_moiety 'C2 H6 Br5 Nb S'
_chemical_formula_sum 'C2 H6 Br5 Nb S'
_chemical_formula_weight 554.59
_chemical_name_common Pentabromo(dimethylsulfide-S)niobium(V)
_chemical_name_systematic
;
Pentabromo(dimethylsulfide-S)niobium(V)
;
_space_group_IT_number 14
_space_group_name_Hall '-P 2ybc'
_symmetry_cell_setting monoclinic
_symmetry_space_group_name_Hall '-P 2ybc'
_symmetry_space_group_name_H-M 'P 1 21/c 1'
_atom_sites_solution_hydrogens geom
_atom_sites_solution_primary direct
_atom_sites_solution_secondary difmap
_audit_creation_date 2008-09-30
_audit_creation_method 'SHELXL-97 + hand edit'
_cell_angle_alpha 90.00
_cell_angle_beta 92.267(5)
_cell_angle_gamma 90.00
_cell_formula_units_Z 8
_cell_length_a 7.2922(5)
_cell_length_b 23.641(3)
_cell_length_c 12.9072(10)
_cell_measurement_reflns_used 23847
_cell_measurement_temperature 120(2)
_cell_measurement_theta_max 27.48
_cell_measurement_theta_min 2.91
_cell_volume 2223.4(4)
_computing_structure_refinement 'SHELXL-97 (Sheldrick, 1997)'
_computing_structure_solution 'SHELXS-97 (Sheldrick, 1997)'
_diffrn_ambient_temperature 120(2)
_diffrn_measured_fraction_theta_full 0.996
_diffrn_measured_fraction_theta_max 0.996
_diffrn_measurement_device_type 'Bruker-Nonius 95mm CCD camera on \k-goniostat'
_diffrn_measurement_method '\f & \w scans'
_diffrn_radiation_monochromator '10cm confocal mirrors'
_diffrn_radiation_source 'Bruker-Nonius FR591 rotating anode'
_diffrn_radiation_type MoK\a
_diffrn_radiation_wavelength 0.71073
_diffrn_reflns_av_R_equivalents 0.0376
_diffrn_reflns_av_sigmaI/netI 0.0343
_diffrn_reflns_limit_h_max 9
_diffrn_reflns_limit_h_min -9
_diffrn_reflns_limit_k_max 30
_diffrn_reflns_limit_k_min -30
_diffrn_reflns_limit_l_max 16
_diffrn_reflns_limit_l_min -15
_diffrn_reflns_number 24010
_diffrn_reflns_theta_full 27.50
_diffrn_reflns_theta_max 27.50
_diffrn_reflns_theta_min 2.93
_diffrn_standards_number 0
_exptl_absorpt_coefficient_mu 19.174
_exptl_absorpt_correction_T_max 1.0000
_exptl_absorpt_correction_T_min 0.5374
_exptl_absorpt_correction_type multi-scan
_exptl_absorpt_process_details 'G.M. Sheldrick, (2007). SADABS. Version 2007/2. Bruker AXS Inc.'
_exptl_crystal_colour orange
_exptl_crystal_density_diffrn 3.314
_exptl_crystal_density_method 'not measured'
_exptl_crystal_description block
_exptl_crystal_F_000 2000
_exptl_crystal_size_max 0.08
_exptl_crystal_size_mid 0.08
_exptl_crystal_size_min 0.04
_refine_diff_density_max 1.064
_refine_diff_density_min -1.317
_refine_diff_density_rms 0.192
_refine_ls_extinction_method none
_refine_ls_goodness_of_fit_ref 1.038
_refine_ls_hydrogen_treatment constr
_refine_ls_matrix_type full
_refine_ls_number_parameters 175
_refine_ls_number_reflns 5097
_refine_ls_number_restraints 2
_refine_ls_restrained_S_all 1.042
_refine_ls_R_factor_all 0.0489
_refine_ls_R_factor_gt 0.0336
_refine_ls_shift/su_max 0.001
_refine_ls_shift/su_mean 0.000
_refine_ls_structure_factor_coef Fsqd
_refine_ls_weighting_details 'w=1/[\s^2^(Fo^2^)+(0.0139P)^2^+20.1048P] where P=(Fo^2^+2Fc^2^)/3'
_refine_ls_weighting_scheme calc
_refine_ls_wR_factor_gt 0.0661
_refine_ls_wR_factor_ref 0.0732
_reflns_number_gt 4222
_reflns_number_total 5097
_reflns_threshold_expression I>2sigma(I)
_cod_data_source_file b916336k.txt
_cod_data_source_block 08mj33
_cod_original_sg_symbol_H-M 'P 21/c'
_cod_database_code 7024383

loop_
_symmetry_equiv_pos_as_xyz
'x, y, z'
'-x, y+1/2, -z+1/2'
'-x, -y, -z'
'x, -y-1/2, z-1/2'

loop_
_atom_site_label
_atom_site_type_symbol
_atom_site_fract_x
_atom_site_fract_y
_atom_site_fract_z
_atom_site_U_iso_or_equiv
_atom_site_adp_type
_atom_site_occupancy
_atom_site_symmetry_multiplicity
_atom_site_calc_flag
_atom_site_refinement_flags
_atom_site_disorder_assembly
_atom_site_disorder_group
Nb1 Nb 0.97030(6) 1.06387(2) 0.23874(4) 0.01549(11) Uani 1 1 d . . .
Nb2 Nb 0.53283(7) 0.80920(2) 0.20884(4) 0.01972(12) Uani 1 1 d . . .
Br1 Br 0.68137(7) 1.06135(3) 0.13989(4) 0.02312(13) Uani 1 1 d . . .
Br2 Br 0.84616(8) 1.09557(3) 0.40794(4) 0.02485(13) Uani 1 1 d . . .
Br3 Br 1.04686(8) 1.16403(2) 0.20464(5) 0.02468(13) Uani 1 1 d . . .
Br4 Br 1.16479(8) 1.03043(3) 0.09805(4) 0.02201(13) Uani 1 1 d . . .
Br5 Br 0.95607(8) 0.96628(2) 0.30908(5) 0.02268(13) Uani 1 1 d . . .
Br6 Br 0.81272(7) 0.81478(2) 0.31696(4) 0.02032(12) Uani 1 1 d . A .
Br7 Br 0.55965(10) 0.90511(3) 0.13152(5) 0.03047(15) Uani 1 1 d . A .
Br8 Br 0.32606(8) 0.84868(3) 0.34006(5) 0.02921(15) Uani 1 1 d . A .
Br9 Br 0.45021(9) 0.71178(3) 0.25697(6) 0.03214(15) Uani 1 1 d . A .
Br10 Br 0.66363(11) 0.77029(3) 0.04873(5) 0.03686(17) Uani 1 1 d . A .
S1 S 1.31180(18) 1.07181(6) 0.32779(10) 0.0174(3) Uani 1 1 d . . .
S2A S 0.1842(3) 0.79701(10) 0.13047(17) 0.0182(6) Uani 0.605(5) 1 d PD A 1
S2B S 0.2703(5) 0.81696(15) 0.0538(3) 0.0183(10) Uani 0.395(5) 1 d PD A 2
C1 C 1.3061(9) 1.1041(3) 0.4536(5) 0.0313(15) Uani 1 1 d . . .
H1A H 1.2199 1.0835 0.4962 0.047 Uiso 1 1 calc R . .
H1B H 1.2662 1.1435 0.4462 0.047 Uiso 1 1 calc R . .
H1C H 1.4290 1.1029 0.4872 0.047 Uiso 1 1 calc R . .
C2 C 1.3998(8) 1.0031(3) 0.3610(5) 0.0264(13) Uani 1 1 d . . .
H2A H 1.5282 1.0065 0.3857 0.040 Uiso 1 1 calc R . .
H2B H 1.3921 0.9787 0.2998 0.040 Uiso 1 1 calc R . .
H2C H 1.3273 0.9867 0.4159 0.040 Uiso 1 1 calc R . .
C3A C 0.0956(8) 0.8646(3) 0.0883(5) 0.0252(13) Uani 0.605(5) 1 d P A 1
H3A1 H 0.0974 0.8909 0.1471 0.038 Uiso 0.605(5) 1 calc PR A 1
H3A2 H -0.0308 0.8601 0.0609 0.038 Uiso 0.605(5) 1 calc PR A 1
H3A3 H 0.1718 0.8798 0.0339 0.038 Uiso 0.605(5) 1 calc PR A 1
C4A C 0.1732(12) 0.7545(3) 0.0214(7) 0.066(3) Uani 0.605(5) 1 d PD A 1
H4A1 H 0.2201 0.7167 0.0394 0.098 Uiso 0.605(5) 1 calc PR A 1
H4A2 H 0.2478 0.7711 -0.0323 0.098 Uiso 0.605(5) 1 calc PR A 1
H4A3 H 0.0455 0.7515 -0.0045 0.098 Uiso 0.605(5) 1 calc PR A 1
C3B C 0.0956(8) 0.8646(3) 0.0883(5) 0.0252(13) Uani 0.395(5) 1 d P A 2
H3B1 H 0.1505 0.9012 0.1076 0.038 Uiso 0.395(5) 1 calc PR A 2
H3B2 H 0.0308 0.8493 0.1472 0.038 Uiso 0.395(5) 1 calc PR A 2
H3B3 H 0.0087 0.8698 0.0292 0.038 Uiso 0.395(5) 1 calc PR A 2
C4B C 0.1732(12) 0.7545(3) 0.0214(7) 0.066(3) Uani 0.395(5) 1 d PD A 2
H4B1 H 0.2687 0.7277 0.0023 0.098 Uiso 0.395(5) 1 calc PR A 2
H4B2 H 0.0860 0.7598 -0.0375 0.098 Uiso 0.395(5) 1 calc PR A 2
H4B3 H 0.1084 0.7395 0.0807 0.098 Uiso 0.395(5) 1 calc PR A 2

loop_
_atom_site_aniso_label
_atom_site_aniso_U_11
_atom_site_aniso_U_22
_atom_site_aniso_U_33
_atom_site_aniso_U_23
_atom_site_aniso_U_13
_atom_site_aniso_U_12
Nb1 0.0158(2) 0.0138(2) 0.0169(2) 0.00039(19) 0.00106(18) -0.00050(19)
Nb2 0.0195(2) 0.0148(3) 0.0245(3) -0.0041(2) -0.0036(2) 0.0020(2)
Br1 0.0169(3) 0.0260(3) 0.0261(3) 0.0027(2) -0.0032(2) -0.0016(2)
Br2 0.0252(3) 0.0263(3) 0.0236(3) -0.0049(2) 0.0078(2) 0.0001(2)
Br3 0.0249(3) 0.0149(3) 0.0341(3) 0.0042(2) -0.0006(2) -0.0024(2)
Br4 0.0208(3) 0.0274(3) 0.0179(3) -0.0042(2) 0.0021(2) 0.0007(2)
Br5 0.0242(3) 0.0152(3) 0.0287(3) 0.0038(2) 0.0013(2) -0.0027(2)
Br6 0.0182(3) 0.0208(3) 0.0218(3) 0.0007(2) -0.0016(2) -0.0002(2)
Br7 0.0461(4) 0.0205(3) 0.0245(3) 0.0029(2) -0.0027(3) 0.0044(3)
Br8 0.0224(3) 0.0209(3) 0.0450(4) -0.0014(3) 0.0103(3) 0.0017(2)
Br9 0.0259(3) 0.0172(3) 0.0536(4) -0.0037(3) 0.0052(3) -0.0046(3)
Br10 0.0538(4) 0.0316(4) 0.0255(3) -0.0103(3) 0.0045(3) -0.0003(3)
S1 0.0176(6) 0.0159(7) 0.0187(6) -0.0003(5) -0.0001(5) -0.0011(5)
S2A 0.0186(12) 0.0169(12) 0.0189(11) -0.0023(9) -0.0009(9) -0.0011(9)
S2B 0.0228(18) 0.0155(18) 0.0167(17) -0.0020(13) 0.0024(13) 0.0010(14)
C1 0.031(3) 0.040(4) 0.022(3) -0.014(3) -0.002(3) 0.001(3)
C2 0.025(3) 0.023(3) 0.032(3) -0.001(3) -0.002(3) 0.003(3)
C3A 0.026(3) 0.022(3) 0.027(3) 0.001(3) -0.001(2) 0.008(3)
C4A 0.064(6) 0.039(5) 0.089(7) -0.031(5) -0.053(5) 0.013(4)
C3B 0.026(3) 0.022(3) 0.027(3) 0.001(3) -0.001(2) 0.008(3)
C4B 0.064(6) 0.039(5) 0.089(7) -0.031(5) -0.053(5) 0.013(4)

loop_
_atom_type_symbol
_atom_type_description
_atom_type_scat_dispersion_real
_atom_type_scat_dispersion_imag
_atom_type_scat_source
C C 0.0033 0.0016 'International Tables Vol C Tables 4.2.6.8 and 6.1.1.4'
H H 0.0000 0.0000 'International Tables Vol C Tables 4.2.6.8 and 6.1.1.4'
S S 0.1246 0.1234 'International Tables Vol C Tables 4.2.6.8 and 6.1.1.4'
Br Br -0.2901 2.4595 'International Tables Vol C Tables 4.2.6.8 and 6.1.1.4'
Nb Nb -2.0727 0.6215 'International Tables Vol C Tables 4.2.6.8 and 6.1.1.4'

loop_
_geom_angle_atom_site_label_1
_geom_angle_atom_site_label_2
_geom_angle_atom_site_label_3
_geom_angle
Br1 Nb1 Br3 97.33(3)
Br1 Nb1 Br4 96.74(3)
Br3 Nb1 Br4 92.02(3)
Br1 Nb1 Br5 96.99(3)
Br3 Nb1 Br5 165.12(3)
Br4 Nb1 Br5 90.28(3)
Br1 Nb1 Br2 97.44(3)
Br3 Nb1 Br2 87.76(3)
Br4 Nb1 Br2 165.73(3)
Br5 Nb1 Br2 86.42(3)
Br1 Nb1 S1 172.90(4)
Br3 Nb1 S1 78.41(4)
Br4 Nb1 S1 77.86(3)
Br5 Nb1 S1 87.72(4)
Br2 Nb1 S1 88.13(4)
Br6 Nb2 Br9 96.54(3)
Br6 Nb2 Br10 98.99(3)
Br9 Nb2 Br10 88.24(3)
Br6 Nb2 Br7 95.93(3)
Br9 Nb2 Br7 167.39(3)
Br10 Nb2 Br7 88.00(3)
Br6 Nb2 Br8 96.11(3)
Br9 Nb2 Br8 91.04(3)
Br10 Nb2 Br8 164.87(3)
Br7 Nb2 Br8 89.46(3)
Br6 Nb2 S2A 166.63(6)
Br9 Nb2 S2A 76.13(5)
Br10 Nb2 S2A 92.03(5)
Br7 Nb2 S2A 91.98(5)
Br8 Nb2 S2A 73.15(5)
Br6 Nb2 S2B 165.80(8)
Br9 Nb2 S2B 94.38(8)
Br10 Nb2 S2B 72.27(8)
Br7 Nb2 S2B 73.01(8)
Br8 Nb2 S2B 92.73(8)
S2A Nb2 S2B 27.30(9)
C2 S1 C1 100.9(3)
C2 S1 Nb1 110.7(2)
C1 S1 Nb1 111.1(2)
C4A S2A C3A 105.4(4)
C4A S2A Nb2 112.2(3)
C3A S2A Nb2 109.8(2)
S1 C1 H1A 109.5
S1 C1 H1B 109.5
H1A C1 H1B 109.5
S1 C1 H1C 109.5
H1A C1 H1C 109.5
H1B C1 H1C 109.5
S1 C2 H2A 109.5
S1 C2 H2B 109.5
H2A C2 H2B 109.5
S1 C2 H2C 109.5
H2A C2 H2C 109.5
H2B C2 H2C 109.5
S2A C3A H3A1 109.5
S2A C3A H3A2 109.5
H3A1 C3A H3A2 109.5
S2A C3A H3A3 109.5
H3A1 C3A H3A3 109.5
H3A2 C3A H3A3 109.5
S2A C4A H4A1 109.5
S2A C4A H4A2 109.5
H4A1 C4A H4A2 109.5
S2A C4A H4A3 109.5
H4A1 C4A H4A3 109.5
H4A2 C4A H4A3 109.5

loop_
_geom_bond_atom_site_label_1
_geom_bond_atom_site_label_2
_geom_bond_distance
Nb1 Br1 2.4203(7)
Nb1 Br3 2.4762(8)
Nb1 Br4 2.4775(7)
Nb1 Br5 2.4830(8)
Nb1 Br2 2.5113(8)
Nb1 S1 2.7076(14)
Nb2 Br6 2.4301(7)
Nb2 Br9 2.4665(9)
Nb2 Br10 2.4866(8)
Nb2 Br7 2.4879(9)
Nb2 Br8 2.4930(8)
Nb2 S2A 2.714(2)
Nb2 S2B 2.720(4)
S1 C2 1.792(6)
S1 C1 1.797(6)
S2A C4A 1.729(8)
S2A C3A 1.801(6)
C1 H1A 0.9800
C1 H1B 0.9800
C1 H1C 0.9800
C2 H2A 0.9800
C2 H2B 0.9800
C2 H2C 0.9800
C3A H3A1 0.9800
C3A H3A2 0.9800
C3A H3A3 0.9800
C4A H4A1 0.9800
C4A H4A2 0.9800
C4A H4A3 0.9800

loop_
_geom_torsion_atom_site_label_1
_geom_torsion_atom_site_label_2
_geom_torsion_atom_site_label_3
_geom_torsion_atom_site_label_4
_geom_torsion
Br3 Nb1 S1 C2 -168.8(2)
Br4 Nb1 S1 C2 -74.2(2)
Br5 Nb1 S1 C2 16.6(2)
Br2 Nb1 S1 C2 103.1(2)
Br3 Nb1 S1 C1 79.9(3)
Br4 Nb1 S1 C1 174.6(3)
Br5 Nb1 S1 C1 -94.6(3)
Br2 Nb1 S1 C1 -8.2(3)
Br6 Nb2 S2A C4A -131.6(4)
Br9 Nb2 S2A C4A -73.7(4)
Br10 Nb2 S2A C4A 14.0(4)
Br7 Nb2 S2A C4A 102.0(4)
Br8 Nb2 S2A C4A -169.1(4)
S2B Nb2 S2A C4A 56.8(4)
Br6 Nb2 S2A C3A 111.5(3)
Br9 Nb2 S2A C3A 169.4(2)
Br10 Nb2 S2A C3A -102.9(2)
Br7 Nb2 S2A C3A -14.9(2)
Br8 Nb2 S2A C3A 74.0(2)
S2B Nb2 S2A C3A -60.1(3)
